data_7215332
loop_
_publ_author_name
'Rademeyer, Melanie'
'Tsouris, Christos'
'Billing, David G.'
'Lemmerer, Andreas'
'Charmant, Jonathan'

_publ_section_title
;
 Robust motifs in 2-phenylethylammonium and related tetrahalometallates
;
_journal_issue 10
_journal_name_full CrystEngComm
_journal_page_first 3485
_journal_paper_doi 10.1039/c0ce00634c
_journal_volume 13
_journal_year 2011
_chemical_formula_moiety '2(C8 H12 N), Br4 Cd'
_chemical_formula_sum 'C16 H24 Br4 Cd N2'
_chemical_formula_weight 676.41
_chemical_name_systematic
;
?
;
_space_group_IT_number 14
_symmetry_cell_setting monoclinic
_symmetry_space_group_name_Hall '-P 2ybc'
_symmetry_space_group_name_H-M 'P 1 21/c 1'
_atom_sites_solution_hydrogens geom
_atom_sites_solution_primary direct
_atom_sites_solution_secondary difmap
_audit_creation_method SHELXL-97
_cell_angle_alpha 90.00
_cell_angle_beta 91.086(2)
_cell_angle_gamma 90.00
_cell_formula_units_Z 4
_cell_length_a 7.8680(9)
_cell_length_b 25.864(3)
_cell_length_c 11.0185(14)
_cell_measurement_reflns_used 3087
_cell_measurement_temperature 293(2)
_cell_measurement_theta_max 31.0487
_cell_measurement_theta_min 3.8320
_cell_volume 2241.8(5)
_computing_cell_refinement 'Bruker SMART'
_computing_data_collection 'Bruker SMART'
_computing_data_reduction 'Bruker SHELXTL'
_computing_molecular_graphics 'ORTEP-3 for Windows (Farrugia, 1997) and Mercury (Bruno et al, 2002)'
_computing_publication_material 'PLATON (Spek, 2000) and WinGX (Farrugia, 1999)'
_computing_structure_refinement 'SHELXL-97 (Sheldrick, 1997)'
_computing_structure_solution 'SHELXS-97 (Sheldrick, 1997)'
_diffrn_ambient_temperature 293(2)
_diffrn_measured_fraction_theta_full 1.000
_diffrn_measured_fraction_theta_max 0.999
_diffrn_measurement_device_type 'CCD area detector'
_diffrn_measurement_method 'phi and omega scans'
_diffrn_radiation_monochromator graphite
_diffrn_radiation_source 'fine-focus sealed tube'
_diffrn_radiation_type MoK\a
_diffrn_radiation_wavelength 0.71073
_diffrn_reflns_av_R_equivalents 0.0318
_diffrn_reflns_av_sigmaI/netI 0.0456
_diffrn_reflns_limit_h_max 10
_diffrn_reflns_limit_h_min -10
_diffrn_reflns_limit_k_max 34
_diffrn_reflns_limit_k_min -34
_diffrn_reflns_limit_l_max 14
_diffrn_reflns_limit_l_min -14
_diffrn_reflns_number 26788
_diffrn_reflns_theta_full 25.00
_diffrn_reflns_theta_max 28.31
_diffrn_reflns_theta_min 1.57
_exptl_absorpt_coefficient_mu 8.104
_exptl_absorpt_correction_T_max 0.2941
_exptl_absorpt_correction_T_min 0.1948
_exptl_absorpt_correction_type multi-scan
_exptl_absorpt_process_details 'Blessing, 1995'
_exptl_crystal_colour colourless
_exptl_crystal_density_diffrn 2.004
_exptl_crystal_density_method 'not measured'
_exptl_crystal_description block
_exptl_crystal_F_000 1288
_exptl_crystal_size_max 0.30
_exptl_crystal_size_mid 0.30
_exptl_crystal_size_min 0.20
_refine_diff_density_max 1.389
_refine_diff_density_min -1.054
_refine_diff_density_rms 0.229
_refine_ls_extinction_method none
_refine_ls_goodness_of_fit_ref 0.891
_refine_ls_hydrogen_treatment constr
_refine_ls_matrix_type full
_refine_ls_number_parameters 208
_refine_ls_number_reflns 5590
_refine_ls_number_restraints 76
_refine_ls_restrained_S_all 1.040
_refine_ls_R_factor_all 0.0803
_refine_ls_R_factor_gt 0.0417
_refine_ls_shift/su_max 0.001
_refine_ls_shift/su_mean 0.000
_refine_ls_structure_factor_coef Fsqd
_refine_ls_weighting_details 'calc w=1/[\s^2^(Fo^2^)+(0.0757P)^2^+0.0000P] where P=(Fo^2^+2Fc^2^)/3'
_refine_ls_weighting_scheme calc
_refine_ls_wR_factor_gt 0.1188
_refine_ls_wR_factor_ref 0.1329
_reflns_number_gt 2941
_reflns_number_total 5590
_reflns_threshold_expression >2sigma(I)
_cod_data_source_file c0ce00634c.txt
_cod_data_source_block CdBr(5)
_cod_original_sg_symbol_H-M P21/c
_cod_database_code 7215332

loop_
_symmetry_equiv_pos_as_xyz
'x, y, z'
'-x, y+1/2, -z+1/2'
'-x, -y, -z'
'x, -y-1/2, z-1/2'

loop_
_atom_site_label
_atom_site_type_symbol
_atom_site_fract_x
_atom_site_fract_y
_atom_site_fract_z
_atom_site_U_iso_or_equiv
_atom_site_adp_type
_atom_site_occupancy
_atom_site_symmetry_multiplicity
_atom_site_calc_flag
_atom_site_refinement_flags
C16 C 0.3651(9) 0.7008(4) 0.6591(7) 0.087(3) Uani 1 1 d D
H16 H 0.3908 0.6720 0.6122 0.105 Uiso 1 1 calc R
C11 C 0.2652(8) 0.6949(3) 0.7749(6) 0.0740(19) Uani 1 1 d DU
C12 C 0.2368(8) 0.7406(4) 0.8309(7) 0.073(2) Uani 1 1 d .
H12 H 0.1783 0.7402 0.9034 0.088 Uiso 1 1 calc R
C13 C 0.2884(10) 0.7868(4) 0.7878(9) 0.089(3) Uani 1 1 d .
H13 H 0.2623 0.8169 0.8295 0.107 Uiso 1 1 calc R
C2 C 0.1248(8) 0.3384(2) 0.5516(7) 0.076(2) Uani 1 1 d D
H2A H 0.0658 0.3516 0.4799 0.091 Uiso 1 1 calc R
H2B H 0.0519 0.3435 0.6206 0.091 Uiso 1 1 calc R
N1 N 0.2464(9) 0.4251(2) 0.5778(6) 0.093(2) Uani 1 1 d D
H1E H 0.3426 0.4426 0.5901 0.140 Uiso 1 1 calc R
H1C H 0.1765 0.4310 0.6388 0.140 Uiso 1 1 calc R
H1D H 0.1973 0.4353 0.5084 0.140 Uiso 1 1 calc R
C1 C 0.2853(9) 0.3674(2) 0.5710(8) 0.080(2) Uani 1 1 d D
H1A H 0.3615 0.3608 0.5047 0.096 Uiso 1 1 calc R
H1B H 0.3407 0.3562 0.6459 0.096 Uiso 1 1 calc R
C14 C 0.3770(10) 0.7894(4) 0.6851(9) 0.090(2) Uani 1 1 d U
H14 H 0.4121 0.8213 0.6556 0.108 Uiso 1 1 calc R
C15 C 0.4140(11) 0.7468(4) 0.6265(8) 0.090(2) Uani 1 1 d U
H15 H 0.4794 0.7496 0.5574 0.108 Uiso 1 1 calc R
C3 C 0.1588(7) 0.2816(2) 0.5359(6) 0.0538(13) Uani 1 1 d DU
C4 C 0.2471(7) 0.2528(2) 0.6225(6) 0.0557(14) Uani 1 1 d U
H4 H 0.2931 0.2692 0.6906 0.067 Uiso 1 1 calc R
C5 C 0.2679(8) 0.2000(3) 0.6096(6) 0.0628(15) Uani 1 1 d U
H5 H 0.3256 0.1809 0.6690 0.075 Uiso 1 1 calc R
C6 C 0.2027(9) 0.1761(3) 0.5087(6) 0.0664(16) Uani 1 1 d U
H6 H 0.2165 0.1407 0.4995 0.080 Uiso 1 1 calc R
C7 C 0.1195(9) 0.2030(3) 0.4228(6) 0.0678(16) Uani 1 1 d U
H7 H 0.0761 0.1859 0.3546 0.081 Uiso 1 1 calc R
C8 C 0.0970(8) 0.2558(3) 0.4341(6) 0.0617(15) Uani 1 1 d U
H8 H 0.0401 0.2741 0.3731 0.074 Uiso 1 1 calc R
C10 C 0.1866(10) 0.6451(3) 0.8106(12) 0.136(4) Uani 1 1 d DU
H10A H 0.1078 0.6516 0.8755 0.163 Uiso 1 1 calc R
H10B H 0.1215 0.6317 0.7419 0.163 Uiso 1 1 calc R
N2 N 0.2199(10) 0.5578(2) 0.8894(7) 0.100(2) Uani 1 1 d D
H2C H 0.2976 0.5342 0.9098 0.151 Uiso 1 1 calc R
H2E H 0.1550 0.5458 0.8286 0.151 Uiso 1 1 calc R
H2D H 0.1554 0.5645 0.9530 0.151 Uiso 1 1 calc R
C9 C 0.3066(10) 0.6063(3) 0.8502(9) 0.108(3) Uani 1 1 d DU
H9B H 0.3746 0.6198 0.9174 0.129 Uiso 1 1 calc R
H9A H 0.3826 0.5984 0.7844 0.129 Uiso 1 1 calc R
Cd1 Cd 0.26240(6) 0.524228(18) 0.27496(5) 0.06177(19) Uani 1 1 d .
Br3 Br 0.52303(10) 0.55180(3) 0.15356(8) 0.0822(3) Uani 1 1 d .
Br1 Br 0.00093(10) 0.56250(3) 0.16196(8) 0.0862(3) Uani 1 1 d .
Br4 Br 0.21555(12) 0.42651(3) 0.26800(8) 0.0851(3) Uani 1 1 d .
Br2 Br 0.28028(14) 0.55426(3) 0.49612(9) 0.0981(3) Uani 1 1 d .

loop_
_atom_site_aniso_label
_atom_site_aniso_U_11
_atom_site_aniso_U_22
_atom_site_aniso_U_33
_atom_site_aniso_U_23
_atom_site_aniso_U_13
_atom_site_aniso_U_12
C16 0.064(5) 0.114(8) 0.083(6) -0.031(5) -0.001(4) 0.013(5)
C11 0.058(4) 0.083(5) 0.081(5) 0.007(4) -0.002(4) 0.001(4)
C12 0.059(4) 0.094(6) 0.066(5) -0.010(4) 0.007(3) 0.014(4)
C13 0.079(5) 0.074(6) 0.113(7) -0.021(5) -0.026(5) 0.017(4)
C2 0.063(4) 0.067(5) 0.097(6) 0.010(4) 0.004(4) 0.005(4)
N1 0.157(7) 0.050(4) 0.072(4) -0.005(3) -0.006(4) -0.019(4)
C1 0.091(5) 0.051(5) 0.097(6) 0.002(4) -0.012(4) 0.000(4)
C14 0.080(5) 0.096(6) 0.093(6) 0.031(4) -0.018(5) -0.014(5)
C15 0.087(5) 0.108(7) 0.076(5) 0.024(5) -0.002(4) -0.023(5)
C3 0.060(3) 0.047(3) 0.054(3) 0.005(2) 0.003(3) -0.004(3)
C4 0.065(4) 0.054(3) 0.048(3) 0.002(3) -0.005(3) -0.012(3)
C5 0.066(4) 0.055(3) 0.067(4) 0.016(3) -0.002(3) -0.007(3)
C6 0.073(4) 0.050(3) 0.077(4) -0.004(3) 0.011(3) -0.010(3)
C7 0.075(4) 0.074(4) 0.055(3) -0.013(3) 0.003(3) -0.013(3)
C8 0.066(4) 0.073(3) 0.046(3) 0.008(3) -0.004(3) -0.002(3)
C10 0.100(7) 0.088(7) 0.219(13) 0.028(7) 0.001(7) -0.006(4)
N2 0.127(6) 0.067(5) 0.107(6) -0.003(4) 0.000(5) -0.009(4)
C9 0.093(6) 0.099(6) 0.132(8) 0.038(6) 0.009(5) -0.010(5)
Cd1 0.0563(3) 0.0486(3) 0.0804(4) -0.0006(2) 0.0001(2) 0.0004(2)
Br3 0.0657(5) 0.0852(6) 0.0960(6) 0.0023(5) 0.0109(4) -0.0132(4)
Br1 0.0665(5) 0.0856(6) 0.1062(7) 0.0117(5) -0.0066(4) 0.0217(4)
Br4 0.1299(7) 0.0457(4) 0.0794(5) -0.0110(4) -0.0021(5) -0.0103(4)
Br2 0.1514(9) 0.0587(5) 0.0842(6) -0.0197(4) 0.0047(6) -0.0024(5)

loop_
_atom_type_symbol
_atom_type_description
_atom_type_scat_dispersion_real
_atom_type_scat_dispersion_imag
_atom_type_scat_source
C C 0.0033 0.0016 'International Tables Vol C Tables 4.2.6.8 and 6.1.1.4'
H H 0.0000 0.0000 'International Tables Vol C Tables 4.2.6.8 and 6.1.1.4'
Cd Cd -0.8075 1.2024 'International Tables Vol C Tables 4.2.6.8 and 6.1.1.4'
Br Br -0.2901 2.4595 'International Tables Vol C Tables 4.2.6.8 and 6.1.1.4'
N N 0.0061 0.0033 'International Tables Vol C Tables 4.2.6.8 and 6.1.1.4'

loop_
_geom_angle_atom_site_label_1
_geom_angle_atom_site_label_2
_geom_angle_atom_site_label_3
_geom_angle
C15 C16 C11 118.9(8)
C15 C16 H16 120.6
C11 C16 H16 120.6
C12 C11 C10 124.3(8)
C12 C11 C16 112.9(7)
C10 C11 C16 122.3(8)
C13 C12 C11 123.9(7)
C13 C12 H12 118.0
C11 C12 H12 118.0
C14 C13 C12 120.4(9)
C14 C13 H13 119.8
C12 C13 H13 119.8
C1 C2 C3 111.0(5)
C1 C2 H2A 109.4
C3 C2 H2A 109.4
C1 C2 H2B 109.4
C3 C2 H2B 109.4
H2A C2 H2B 108.0
C1 N1 H1E 109.5
C1 N1 H1C 109.5
H1E N1 H1C 109.5
C1 N1 H1D 109.5
H1E N1 H1D 109.5
H1C N1 H1D 109.5
C2 C1 N1 109.3(6)
C2 C1 H1A 109.8
N1 C1 H1A 109.8
C2 C1 H1B 109.8
N1 C1 H1B 109.8
H1A C1 H1B 108.3
C15 C14 C13 119.7(9)
C15 C14 H14 120.1
C13 C14 H14 120.1
C16 C15 C14 124.1(9)
C16 C15 H15 117.9
C14 C15 H15 117.9
C8 C3 C4 117.4(5)
C8 C3 C2 120.3(6)
C4 C3 C2 122.3(6)
C5 C4 C3 121.3(6)
C5 C4 H4 119.4
C3 C4 H4 119.4
C6 C5 C4 119.1(7)
C6 C5 H5 120.4
C4 C5 H5 120.4
C7 C6 C5 121.1(7)
C7 C6 H6 119.5
C5 C6 H6 119.5
C6 C7 C8 120.7(7)
C6 C7 H7 119.7
C8 C7 H7 119.7
C7 C8 C3 120.4(6)
C7 C8 H8 119.8
C3 C8 H8 119.8
C9 C10 C11 114.2(7)
C9 C10 H10A 108.7
C11 C10 H10A 108.7
C9 C10 H10B 108.7
C11 C10 H10B 108.7
H10A C10 H10B 107.6
C9 N2 H2C 109.5
C9 N2 H2E 109.5
H2C N2 H2E 109.5
C9 N2 H2D 109.5
H2C N2 H2D 109.5
H2E N2 H2D 109.5
C10 C9 N2 111.8(7)
C10 C9 H9B 109.3
N2 C9 H9B 109.3
C10 C9 H9A 109.3
N2 C9 H9A 109.3
H9B C9 H9A 107.9
Br4 Cd1 Br2 109.52(3)
Br4 Cd1 Br3 112.02(3)
Br2 Cd1 Br3 112.42(4)
Br4 Cd1 Br1 104.57(3)
Br2 Cd1 Br1 111.83(4)
Br3 Cd1 Br1 106.20(3)

loop_
_geom_bond_atom_site_label_1
_geom_bond_atom_site_label_2
_geom_bond_distance
C16 C15 1.302(11)
C16 C11 1.519(8)
C16 H16 0.9300
C11 C12 1.354(10)
C11 C10 1.486(7)
C12 C13 1.350(11)
C12 H12 0.9300
C13 C14 1.342(12)
C13 H13 0.9300
C2 C1 1.481(6)
C2 C3 1.504(6)
C2 H2A 0.9700
C2 H2B 0.9700
N1 C1 1.524(8)
N1 H1E 0.8900
N1 H1C 0.8900
N1 H1D 0.8900
C1 H1A 0.9700
C1 H1B 0.9700
C14 C15 1.313(12)
C14 H14 0.9300
C15 H15 0.9300
C3 C8 1.384(8)
C3 C4 1.388(8)
C4 C5 1.383(9)
C4 H4 0.9300
C5 C6 1.363(9)
C5 H5 0.9300
C6 C7 1.336(10)
C6 H6 0.9300
C7 C8 1.384(9)
C7 H7 0.9300
C8 H8 0.9300
C10 C9 1.440(7)
C10 H10A 0.9700
C10 H10B 0.9700
N2 C9 1.496(10)
N2 H2C 0.8900
N2 H2E 0.8900
N2 H2D 0.8900
C9 H9B 0.9700
C9 H9A 0.9700
Cd1 Br4 2.5551(10)
Cd1 Br2 2.5590(11)
Cd1 Br3 2.5704(9)
Cd1 Br1 2.5816(9)

loop_
_geom_hbond_atom_site_label_D
_geom_hbond_atom_site_label_H
_geom_hbond_atom_site_label_A
_geom_hbond_distance_DH
_geom_hbond_distance_HA
_geom_hbond_distance_DA
_geom_hbond_angle_DHA
_geom_hbond_site_symmetry_A
N1 H1C Br1 0.89 2.63 3.510(7) 170.8 3_566
N1 H1D Br4 0.89 2.67 3.418(7) 142.9 .
N1 H1E Br3 0.89 3.00 3.494(6) 116.9 3_666
N2 H2E Br1 0.89 3.06 3.603(6) 121.2 3_566
N2 H2D Br1 0.89 2.62 3.493(8) 165.3 1_556
N2 H2C Br3 0.89 3.22 3.732(8) 118.6 1_556
N2 H2C Br3 0.89 2.73 3.520(7) 148.1 3_666

loop_
_geom_torsion_atom_site_label_1
_geom_torsion_atom_site_label_2
_geom_torsion_atom_site_label_3
_geom_torsion_atom_site_label_4
_geom_torsion
C15 C16 C11 C12 0.9(10)
C15 C16 C11 C10 172.3(8)
C10 C11 C12 C13 -170.0(8)
C16 C11 C12 C13 1.2(10)
C11 C12 C13 C14 -1.7(12)
C3 C2 C1 N1 176.1(6)
C12 C13 C14 C15 -0.2(12)
C11 C16 C15 C14 -2.8(13)
C13 C14 C15 C16 2.5(14)
C1 C2 C3 C8 -125.3(7)
C1 C2 C3 C4 56.8(9)
C8 C3 C4 C5 -2.0(9)
C2 C3 C4 C5 176.0(6)
C3 C4 C5 C6 1.1(10)
C4 C5 C6 C7 -0.1(10)
C5 C6 C7 C8 -0.1(11)
C6 C7 C8 C3 -0.9(10)
C4 C3 C8 C7 1.9(9)
C2 C3 C8 C7 -176.2(6)
C12 C11 C10 C9 -117.8(11)
C16 C11 C10 C9 71.8(13)
C11 C10 C9 N2 177.8(9)
